data_7153083
loop_
_publ_author_name
'Jones, Raymond C. F.'
'Howard, Kevin J.'
'Snaith, John S.'
'Blake, Alexander J.'
'Li, Wang-Shei'
'Steel, Peter J.'

_publ_section_title
;
 Cycloaddition of homochiral dihydroimidazoles: a 1,3-dipolar
 cycloaddition route to optically active pyrrolo[1,2-a]imidazoles.
;
_journal_issue 1
_journal_name_full 'Organic &amp; biomolecular chemistry'
_journal_page_first 297
_journal_page_last 306
_journal_paper_doi 10.1039/c0ob00529k
_journal_volume 9
_journal_year 2011
_chemical_formula_moiety 'C26 H32 N2 O4'
_chemical_formula_sum 'C26 H32 N2 O4'
_chemical_formula_weight 436.54
_chemical_name_systematic
;
?
;
_space_group_IT_number 4
_symmetry_cell_setting monoclinic
_symmetry_space_group_name_Hall 'P 2yb'
_symmetry_space_group_name_H-M 'P 1 21 1'
_atom_sites_solution_hydrogens geom
_atom_sites_solution_primary direct
_audit_creation_method SHELXL
_cell_angle_alpha 90.00
_cell_angle_beta 103.07(2)
_cell_angle_gamma 90.00
_cell_formula_units_Z 2
_cell_length_a 10.276(2)
_cell_length_b 5.799(3)
_cell_length_c 20.259(5)
_cell_measurement_reflns_used 34
_cell_measurement_temperature 150.0(2)
_cell_measurement_theta_max 12.5
_cell_measurement_theta_min 8.0
_cell_volume 1176.0(7)
_computing_cell_refinement 'Stoe STADI-4 (Stoe & Cie, 1996a)'
_computing_data_collection 'Stoe STADI-4 (Stoe & Cie, 1996a)'
_computing_data_reduction 'Stoe X-RED (Stoe & Cie, 1996b)'
_computing_molecular_graphics 'SHELXTL/PC (Sheldrick, 1994)'
_computing_publication_material 'SHELXS-96 (Sheldrick, 1990)'
_computing_structure_refinement 'SHELXL-96 (Sheldrick, 1996)'
_computing_structure_solution 'SHELXS-96 (Sheldrick, 1990)'
_diffrn_ambient_temperature 150.0(2)
_diffrn_measurement_device 'Stoe Stadi-4 four-circle'
_diffrn_measurement_method omega-2theta
_diffrn_radiation_monochromator graphite
_diffrn_radiation_source 'fine-focus sealed tube'
_diffrn_radiation_type MoK\a
_diffrn_radiation_wavelength 0.71073
_diffrn_reflns_av_R_equivalents 0.0718
_diffrn_reflns_av_sigmaI/netI 0.0809
_diffrn_reflns_limit_h_max 12
_diffrn_reflns_limit_h_min -12
_diffrn_reflns_limit_k_max 6
_diffrn_reflns_limit_k_min 0
_diffrn_reflns_limit_l_max 24
_diffrn_reflns_limit_l_min -24
_diffrn_reflns_number 2820
_diffrn_reflns_theta_max 25.05
_diffrn_reflns_theta_min 2.55
_diffrn_standards_decay_% 'variation +/- 6'
_diffrn_standards_interval_time 60
_diffrn_standards_number 3
_exptl_absorpt_coefficient_mu 0.083
_exptl_absorpt_correction_type none
_exptl_crystal_colour colourless
_exptl_crystal_density_diffrn 1.233
_exptl_crystal_density_meas ?
_exptl_crystal_description plate
_exptl_crystal_F_000 468
_exptl_crystal_size_max 0.46
_exptl_crystal_size_mid 0.19
_exptl_crystal_size_min 0.08
_refine_diff_density_max 0.30
_refine_diff_density_min -0.29
_refine_diff_density_rms 0.07
_refine_ls_abs_structure_details 'Flack H D (1983), Acta Cryst. A39, 876-881'
_refine_ls_abs_structure_Flack 1(4)
_refine_ls_extinction_coef 0.0054(12)
_refine_ls_extinction_expression Fc^*^=kFc[1+0.001xFc^2^\l^3^/sin(2\q)]^-1/4^
_refine_ls_extinction_method SHELXL
_refine_ls_goodness_of_fit_all 1.253
_refine_ls_goodness_of_fit_obs 1.213
_refine_ls_hydrogen_treatment 'riding model'
_refine_ls_matrix_type full
_refine_ls_number_parameters 284
_refine_ls_number_reflns 2284
_refine_ls_number_restraints 17
_refine_ls_restrained_S_all 1.249
_refine_ls_restrained_S_obs 1.207
_refine_ls_R_factor_all 0.1226
_refine_ls_R_factor_obs 0.0734
_refine_ls_shift/esd_max 0.001
_refine_ls_shift/esd_mean 0.000
_refine_ls_structure_factor_coef Fsqd
_refine_ls_weighting_details 'w=1/[\s^2^(Fo^2^)+2.20P] where P=(Fo^2^+2Fc^2^)/3'
_refine_ls_weighting_scheme calc
_refine_ls_wR_factor_all 0.1465
_refine_ls_wR_factor_obs 0.1170
_reflns_number_observed 1639
_reflns_number_total 2284
_reflns_observed_criterion >2sigma(I)
_cod_data_source_file c0ob00529k.txt
_cod_data_source_block OU2JSS
_cod_depositor_comments
;
The following automatic conversions were performed:

'_geom_bond_publ_flag' value 'Yes' changed to 'yes' according to the
built-in table from CIF Core dictionary named 'cif_core.dic' version
2.4.1 from 2010-06-29 (23 times).

'_geom_angle_publ_flag' value
'Yes' changed to 'yes' according to the built-in table from CIF Core
dictionary named 'cif_core.dic' version 2.4.1 from 2010-06-29 (39
times).

Automatic conversion script
Id: cif_fix_values 1891 2012-01-12 08:04:46Z andrius 

 Adding full bibliography for 7153082--7153084.cif.

The following automatic conversions were performed:

'_exptl_crystal_density_meas' value 'not measured' was changed to '?'
- the value is perceived as not measured.

Automatic conversion script
Id: cif_fix_values 3008 2015-01-20 13:52:24Z robertas 

The following automatic conversions were performed:

'_refine_ls_weighting_scheme' value 'calc w=1/[\s^2^(Fo^2^)+2.20P]
where P=(Fo^2^+2Fc^2^)/3' was changed to 'calc'. New tag
'_refine_ls_weighting_details' was created. The value of the new tag
was set to 'w=1/[\s^2^(Fo^2^)+2.20P] where P=(Fo^2^+2Fc^2^)/3'.

Automatic conversion script
Id: cif_fix_values 3143 2015-03-26 13:38:13Z robertas 
;
_cod_original_sg_symbol_H-M P2(1)
_cod_database_code 7153083

loop_
_symmetry_equiv_pos_as_xyz
'x, y, z'
'-x, y+1/2, -z'

loop_
_atom_site_aniso_label
_atom_site_aniso_U_11
_atom_site_aniso_U_22
_atom_site_aniso_U_33
_atom_site_aniso_U_23
_atom_site_aniso_U_13
_atom_site_aniso_U_12
N1 0.026(3) 0.024(4) 0.018(3) 0.003(3) 0.005(2) -0.001(3)
C2 0.025(4) 0.031(5) 0.021(4) 0.001(4) 0.002(3) 0.005(4)
C3 0.019(3) 0.029(5) 0.023(4) 0.000(4) 0.003(3) 0.000(4)
N4 0.020(3) 0.030(4) 0.017(3) -0.003(3) 0.006(2) 0.004(3)
C5 0.024(3) 0.019(4) 0.018(3) -0.005(3) 0.002(3) -0.006(4)
C6 0.028(4) 0.032(5) 0.024(4) 0.007(4) 0.004(3) -0.001(4)
C7 0.022(4) 0.022(5) 0.033(4) 0.005(4) 0.009(3) 0.001(4)
C7A 0.024(4) 0.020(4) 0.019(3) 0.005(3) 0.005(3) -0.005(4)
C 0.034(4) 0.033(5) 0.028(4) 0.003(4) 0.008(3) 0.003(4)
C11P 0.033(4) 0.039(5) 0.022(4) -0.001(4) 0.009(3) -0.009(4)
C12P 0.027(4) 0.044(6) 0.031(4) -0.010(5) 0.010(3) -0.005(4)
C13P 0.029(4) 0.056(6) 0.025(4) 0.006(5) -0.002(3) 0.003(5)
C14P 0.037(5) 0.048(6) 0.032(4) 0.004(5) 0.000(4) 0.012(5)
C15P 0.044(5) 0.042(6) 0.034(4) 0.009(5) 0.008(4) -0.005(5)
C16P 0.039(5) 0.045(6) 0.022(4) 0.004(4) -0.005(3) -0.014(5)
C31P 0.019(4) 0.035(5) 0.019(4) 0.001(4) -0.001(3) 0.000(4)
C32P 0.026(4) 0.034(5) 0.033(4) -0.008(4) 0.000(3) -0.004(4)
C33P 0.031(4) 0.057(7) 0.038(5) -0.013(5) 0.008(4) 0.005(5)
C34P 0.019(4) 0.074(8) 0.031(4) -0.008(5) 0.010(3) 0.009(5)
C35P 0.021(4) 0.056(6) 0.030(4) 0.002(5) 0.005(3) -0.001(5)
C36P 0.024(4) 0.046(5) 0.022(4) -0.001(4) 0.006(3) -0.004(4)
O51 0.037(3) 0.022(4) 0.031(3) 0.002(3) 0.010(2) -0.006(3)
C51 0.019(4) 0.032(5) 0.014(3) -0.004(4) 0.002(3) -0.005(4)
O52 0.030(3) 0.037(4) 0.019(2) 0.001(3) 0.007(2) -0.002(3)
C52 0.031(4) 0.032(5) 0.023(4) 0.002(4) 0.015(3) -0.006(4)
C53 0.054(5) 0.047(6) 0.037(5) -0.008(5) 0.021(4) -0.001(5)
C54 0.026(4) 0.042(5) 0.031(4) 0.009(4) 0.008(3) -0.001(4)
C55 0.033(4) 0.052(6) 0.020(4) 0.001(4) 0.007(3) -0.006(5)
O71 0.038(3) 0.024(4) 0.032(3) -0.006(3) 0.017(2) -0.004(3)
C71 0.023(4) 0.025(5) 0.022(4) -0.005(4) 0.003(3) -0.002(4)
O72 0.033(3) 0.034(3) 0.025(3) 0.001(3) 0.015(2) -0.004(3)
C72 0.049(5) 0.039(6) 0.039(5) -0.002(5) 0.023(4) -0.014(5)

loop_
_atom_site_label
_atom_site_type_symbol
_atom_site_fract_x
_atom_site_fract_y
_atom_site_fract_z
_atom_site_U_iso_or_equiv
_atom_site_thermal_displace_type
_atom_site_occupancy
_atom_site_calc_flag
_atom_site_refinement_flags
N1 N 0.1979(5) 0.3844(12) 0.3493(3) 0.0227(14) Uani 1 d .
C2 C 0.3240(7) 0.2862(15) 0.3394(3) 0.0261(18) Uani 1 d .
H2A H 0.3477 0.1434 0.3662 0.031 Uiso 1 calc R
H2B H 0.3983 0.3981 0.3518 0.031 Uiso 1 calc R
C3 C 0.2910(6) 0.2359(15) 0.2635(3) 0.0237(17) Uani 1 d .
H3A H 0.2347 0.0937 0.2545 0.028 Uiso 1 calc R
N4 N 0.2090(5) 0.4377(12) 0.2365(3) 0.0221(15) Uani 1 d .
C5 C 0.1091(6) 0.3987(14) 0.1722(3) 0.0206(16) Uani 1 d .
H5A H 0.0937 0.2300 0.1636 0.025 Uiso 1 calc R
C6 C -0.0183(7) 0.5164(16) 0.1838(3) 0.0284(18) Uani 1 d .
H6A H -0.0993 0.4415 0.1564 0.034 Uiso 1 calc R
H6B H -0.0196 0.6819 0.1717 0.034 Uiso 1 calc R
C7 C -0.0105(7) 0.4852(14) 0.2602(4) 0.0254(18) Uani 1 d .
H7A H -0.0639 0.6060 0.2775 0.030 Uiso 1 calc R
C7A C 0.1412(6) 0.5216(14) 0.2887(3) 0.0211(16) Uani 1 d .
H7AA H 0.1609 0.6889 0.2979 0.025 Uiso 1 calc R
C C 0.2120(4) 0.5253(9) 0.4116(2) 0.0315(19) Uani 1 d .
H0A H 0.1267 0.6047 0.4117 0.038 Uiso 1 calc R
H0B H 0.2821 0.6436 0.4133 0.038 Uiso 1 calc R
C11P C 0.2502(4) 0.3638(9) 0.4738(2) 0.0305(19) Uani 1 d RD
C12P C 0.3661(4) 0.4040(9) 0.5231(2) 0.034(2) Uani 1 d RD
H12A H 0.4243 0.5266 0.5178 0.040 Uiso 1 calc R
C13P C 0.3966(7) 0.2622(12) 0.5806(3) 0.038(2) Uani 1 d D
H13A H 0.4755 0.2895 0.6145 0.046 Uiso 1 calc R
C14P C 0.3126(6) 0.0832(14) 0.5883(4) 0.040(2) Uani 1 d D
H14A H 0.3345 -0.0136 0.6271 0.048 Uiso 1 calc R
C15P C 0.1966(7) 0.0446(15) 0.5395(3) 0.040(2) Uani 1 d D
H15A H 0.1377 -0.0767 0.5449 0.049 Uiso 1 calc R
C16P C 0.1671(7) 0.1859(13) 0.4823(3) 0.037(2) Uani 1 d D
H16A H 0.0880 0.1585 0.4485 0.045 Uiso 1 calc R
C31P C 0.4108(6) 0.2091(10) 0.2320(3) 0.0254(18) Uani 1 d D
C32P C 0.4294(6) 0.0073(14) 0.1991(3) 0.032(2) Uani 1 d D
H32A H 0.3674 -0.1156 0.1966 0.038 Uiso 1 calc R
C33P C 0.5391(7) -0.0170(16) 0.1696(3) 0.042(2) Uani 1 d D
H33A H 0.5515 -0.1558 0.1469 0.050 Uiso 1 calc R
C34P C 0.6294(7) 0.1619(12) 0.1736(3) 0.040(3) Uani 1 d D
H34A H 0.7043 0.1456 0.1538 0.049 Uiso 1 calc R
C35P C 0.6112(6) 0.3651(17) 0.2064(3) 0.036(2) Uani 1 d D
H35A H 0.6733 0.4881 0.2092 0.043 Uiso 1 calc R
C36P C 0.5010(6) 0.3877(15) 0.2355(3) 0.0307(19) Uani 1 d D
H36A H 0.4880 0.5270 0.2578 0.037 Uiso 1 calc R
O51 O 0.1647(5) 0.7180(10) 0.1065(2) 0.0296(13) Uani 1 d .
C51 C 0.1566(7) 0.5129(16) 0.1134(3) 0.0219(17) Uani 1 d .
O52 O 0.1869(5) 0.3494(10) 0.0727(2) 0.0286(13) Uani 1 d .
C52 C 0.2346(7) 0.4146(15) 0.0104(3) 0.0272(18) Uani 1 d .
C53 C 0.2569(9) 0.1778(17) -0.0172(4) 0.044(2) Uani 1 d .
H53A H 0.3280 0.0979 0.0151 0.066 Uiso 1 calc R
H53B H 0.2829 0.1949 -0.0606 0.066 Uiso 1 calc R
H53C H 0.1742 0.0880 -0.0239 0.066 Uiso 1 calc R
C54 C 0.3648(6) 0.5426(16) 0.0310(4) 0.033(2) Uani 1 d .
H54A H 0.4304 0.4456 0.0613 0.049 Uiso 1 calc R
H54B H 0.3510 0.6850 0.0545 0.049 Uiso 1 calc R
H54C H 0.3978 0.5805 -0.0095 0.049 Uiso 1 calc R
C55 C 0.1249(7) 0.5464(17) -0.0369(3) 0.035(2) Uani 1 d .
H55A H 0.0440 0.4514 -0.0480 0.052 Uiso 1 calc R
H55B H 0.1536 0.5844 -0.0785 0.052 Uiso 1 calc R
H55C H 0.1060 0.6889 -0.0148 0.052 Uiso 1 calc R
O71 O -0.0349(5) 0.0723(10) 0.2489(2) 0.0300(14) Uani 1 d .
C71 C -0.0514(7) 0.2485(15) 0.2769(3) 0.0237(17) Uani 1 d .
O72 O -0.1115(5) 0.2550(10) 0.3300(2) 0.0296(13) Uani 1 d .
C72 C -0.1583(8) 0.0340(17) 0.3483(4) 0.040(2) Uani 1 d .
H72A H -0.1999 0.0536 0.3870 0.060 Uiso 1 calc R
H72B H -0.0827 -0.0725 0.3607 0.060 Uiso 1 calc R
H72C H -0.2241 -0.0287 0.3098 0.060 Uiso 1 calc R

loop_
_atom_type_symbol
_atom_type_description
_atom_type_scat_dispersion_real
_atom_type_scat_dispersion_imag
_atom_type_scat_source
C C 0.0033 0.0016 'International Tables Vol C Tables 4.2.6.8 and 6.1.1.4'
H H 0.0000 0.0000 'International Tables Vol C Tables 4.2.6.8 and 6.1.1.4'
N N 0.0061 0.0033 'International Tables Vol C Tables 4.2.6.8 and 6.1.1.4'
O O 0.0106 0.0060 'International Tables Vol C Tables 4.2.6.8 and 6.1.1.4'

loop_
_geom_angle_atom_site_label_1
_geom_angle_atom_site_label_2
_geom_angle_atom_site_label_3
_geom_angle
_geom_angle_publ_flag
C7A N1 C2 106.9(5) yes
C7A N1 C 110.9(5) yes
C2 N1 C 114.2(5) yes
N1 C2 C3 102.1(5) yes
N4 C3 C31P 112.0(6) yes
N4 C3 C2 101.6(6) yes
C31P C3 C2 115.2(5) yes
C3 N4 C7A 108.5(5) yes
C3 N4 C5 115.5(6) yes
C7A N4 C5 109.6(5) yes
N4 C5 C51 109.7(5) yes
N4 C5 C6 104.0(5) yes
C51 C5 C6 110.9(6) yes
C5 C6 C7 104.4(5) yes
C71 C7 C6 112.3(7) yes
C71 C7 C7A 110.6(6) yes
C6 C7 C7A 100.2(5) yes
N1 C7A N4 105.0(6) yes
N1 C7A C7 114.4(5) yes
N4 C7A C7 106.7(5) yes
N1 C C11P 108.5(3) yes
C16P C11P C12P 119.4(3) ?
C16P C11P C 120.4(3) yes
C12P C11P C 120.1(3) yes
C11P C12P C13P 119.6(4) ?
C14P C13P C12P 120.4(6) ?
C13P C14P C15P 120.0(8) ?
C14P C15P C16P 119.2(7) ?
C11P C16P C15P 121.4(6) ?
C32P C31P C36P 119.7(7) ?
C32P C31P C3 120.3(6) yes
C36P C31P C3 120.1(6) yes
C31P C32P C33P 120.4(7) ?
C34P C33P C32P 119.7(8) ?
C33P C34P C35P 120.3(7) ?
C34P C35P C36P 119.5(7) ?
C31P C36P C35P 120.5(7) ?
O51 C51 O52 126.6(7) yes
O51 C51 C5 124.1(7) yes
O52 C51 C5 109.3(7) yes
C51 O52 C52 120.3(6) yes
O52 C52 C54 109.3(5) yes
O52 C52 C55 108.7(5) yes
C54 C52 C55 114.5(7) yes
O52 C52 C53 100.8(6) yes
C54 C52 C53 110.5(6) yes
C55 C52 C53 112.1(7) yes
O71 C71 O72 122.5(7) yes
O71 C71 C7 126.8(6) yes
O72 C71 C7 110.7(7) yes
C71 O72 C72 114.6(6) yes

loop_
_geom_bond_atom_site_label_1
_geom_bond_atom_site_label_2
_geom_bond_distance
_geom_bond_publ_flag
N1 C7A 1.4685(82) yes
N1 C2 1.4703(83) yes
N1 C 1.4831(68) yes
C2 C3 1.5255(86) yes
C3 N4 1.4731(93) yes
C3 C31P 1.5174(89) yes
N4 C7A 1.4747(80) yes
N4 C5 1.4818(75) yes
C5 C51 1.5344(93) yes
C5 C6 1.5413(92) yes
C6 C7 1.5434(91) yes
C7 C71 1.4959(108) yes
C7 C7A 1.5500(88) yes
C C11P 1.5470(90) yes
C11P C16P 1.3745(68) ?
C11P C12P 1.3900(70) ?
C12P C13P 1.4031(75) ?
C13P C14P 1.3810(85) ?
C14P C15P 1.3842(77) ?
C15P C16P 1.3957(81) ?
C31P C32P 1.3810(80) ?
C31P C36P 1.3817(78) ?
C32P C33P 1.3967(78) ?
C33P C34P 1.3824(87) ?
C34P C35P 1.3864(87) ?
C35P C36P 1.3947(76) ?
O51 C51 1.2025(101) yes
C51 O52 1.3389(93) yes
O52 C52 1.5028(75) yes
C52 C54 1.5037(98) yes
C52 C55 1.5113(102) yes
C52 C53 1.5193(119) yes
O71 C71 1.1992(91) yes
C71 O72 1.3571(78) yes
O72 C72 1.4470(103) yes

loop_
_geom_torsion_atom_site_label_1
_geom_torsion_atom_site_label_2
_geom_torsion_atom_site_label_3
_geom_torsion_atom_site_label_4
_geom_torsion
C7A N1 C2 C3 -36.1(8)
C N1 C2 C3 -159.2(6)
N1 C2 C3 N4 38.8(7)
N1 C2 C3 C31P 160.1(7)
C31P C3 N4 C7A -152.0(6)
C2 C3 N4 C7A -28.5(7)
C31P C3 N4 C5 84.5(7)
C2 C3 N4 C5 -151.9(5)
C3 N4 C5 C51 -105.8(7)
C7A N4 C5 C51 131.3(6)
C3 N4 C5 C6 135.5(6)
C7A N4 C5 C6 12.6(8)
N4 C5 C6 C7 -32.5(8)
C51 C5 C6 C7 -150.4(6)
C5 C6 C7 C71 -78.7(7)
C5 C6 C7 C7A 38.6(7)
C2 N1 C7A N4 18.8(7)
C N1 C7A N4 143.9(5)
C2 N1 C7A C7 135.4(7)
C N1 C7A C7 -99.5(7)
C3 N4 C7A N1 6.9(7)
C5 N4 C7A N1 133.8(6)
C3 N4 C7A C7 -114.8(6)
C5 N4 C7A C7 12.1(8)
C71 C7 C7A N1 -28.2(9)
C6 C7 C7A N1 -146.8(6)
C71 C7 C7A N4 87.5(7)
C6 C7 C7A N4 -31.2(8)
C7A N1 C C11P 171.0(4)
C2 N1 C C11P -68.1(6)
N1 C C11P C16P -59.8(5)
N1 C C11P C12P 123.0(3)
C16P C11P C12P C13P 0.1(4)
C C11P C12P C13P 177.3(2)
C11P C12P C13P C14P 0.3(4)
C12P C13P C14P C15P -0.9(8)
C13P C14P C15P C16P 1.1(10)
C12P C11P C16P C15P 0.1(8)
C C11P C16P C15P -177.1(5)
C14P C15P C16P C11P -0.7(10)
N4 C3 C31P C32P -122.9(6)
C2 C3 C31P C32P 121.6(6)
N4 C3 C31P C36P 56.4(7)
C2 C3 C31P C36P -59.1(9)
C36P C31P C32P C33P 0.2(4)
C3 C31P C32P C33P 179.5(5)
C31P C32P C33P C34P 0.2(4)
C32P C33P C34P C35P -0.3(8)
C33P C34P C35P C36P 0.0(10)
C32P C31P C36P C35P -0.5(8)
C3 C31P C36P C35P -179.7(6)
C34P C35P C36P C31P 0.4(9)
N4 C5 C51 O51 -68.2(9)
C6 C5 C51 O51 46.1(9)
N4 C5 C51 O52 111.6(6)
C6 C5 C51 O52 -134.1(6)
O51 C51 O52 C52 -1.0(10)
C5 C51 O52 C52 179.2(5)
C51 O52 C52 C54 62.9(8)
C51 O52 C52 C55 -62.7(8)
C51 O52 C52 C53 179.2(6)
C6 C7 C71 O71 33.0(10)
C7A C7 C71 O71 -78.0(9)
C6 C7 C71 O72 -147.3(6)
C7A C7 C71 O72 101.7(6)
O71 C71 O72 C72 -2.2(10)
C7 C71 O72 C72 178.1(6)
